data_4105633
loop_
_publ_author_name
'Stephen G. Newman'
'Mark Lautens'

_publ_section_title
;
 Palladium-Catalyzed Carboiodination of Alkenes: Carbon-Carbon Bond
 Formation with Retention of Reactive Functionality
;
_journal_name_full 'Journal of the American Chemical Society'
_journal_page_first 1778
_journal_page_last 1780
_journal_paper_doi 10.1021/ja110377q
_journal_volume 133
_journal_year 2011
_chemical_formula_moiety 'C13 H14 I N O2'
_chemical_formula_sum 'C13 H14 I N O2'
_chemical_formula_weight 343.15
_chemical_name_systematic
; 
 ? 
;
_space_group_IT_number 14
_symmetry_cell_setting monoclinic
_symmetry_space_group_name_Hall '-P 2yn'
_symmetry_space_group_name_H-M 'P 1 21/n 1'
_atom_sites_solution_hydrogens geom
_atom_sites_solution_primary direct
_atom_sites_solution_secondary difmap
_audit_creation_method SHELXL-97
_cell_angle_alpha 90.00
_cell_angle_beta 101.416(3)
_cell_angle_gamma 90.00
_cell_formula_units_Z 4
_cell_length_a 6.4325(3)
_cell_length_b 15.2429(7)
_cell_length_c 13.1500(4)
_cell_measurement_reflns_used 7061
_cell_measurement_temperature 150(1)
_cell_measurement_theta_max 27.5
_cell_measurement_theta_min 2.7
_cell_volume 1263.85(9)
_computing_cell_refinement 'Denzo-SMN (Otwinowski & Minor, 1997)'
_computing_data_collection 'Collect (Nonius B.V., 1997-2002)'
_computing_data_reduction Denzo-SMN
_computing_molecular_graphics 'PLATON (Spek, 2009)'
_computing_publication_material 'SHELXTL V6.1'
_computing_structure_refinement 'SHELXTL V6.1 (Sheldrick, 2008)'
_computing_structure_solution 'SIR-92 (Altomare et al., 1994)'
_diffrn_ambient_temperature 150(1)
_diffrn_detector_area_resol_mean 9
_diffrn_measured_fraction_theta_full 0.972
_diffrn_measured_fraction_theta_max 0.954
_diffrn_measurement_device_type 'Nonius KappaCCD'
_diffrn_measurement_method '\f scans and \w scans with \k offsets'
_diffrn_radiation_monochromator graphite
_diffrn_radiation_source 'fine-focus sealed tube'
_diffrn_radiation_type MoK\a
_diffrn_radiation_wavelength 0.71073
_diffrn_reflns_av_R_equivalents 0.0477
_diffrn_reflns_av_sigmaI/netI 0.0461
_diffrn_reflns_limit_h_max 8
_diffrn_reflns_limit_h_min -8
_diffrn_reflns_limit_k_max 19
_diffrn_reflns_limit_k_min -18
_diffrn_reflns_limit_l_max 17
_diffrn_reflns_limit_l_min -16
_diffrn_reflns_number 7061
_diffrn_reflns_theta_full 25.24
_diffrn_reflns_theta_max 27.47
_diffrn_reflns_theta_min 2.67
_exptl_absorpt_coefficient_mu 2.523
_exptl_absorpt_correction_T_max 0.781
_exptl_absorpt_correction_T_min 0.634
_exptl_absorpt_correction_type multi-scan
_exptl_absorpt_process_details
;
multi-scan from symmetry-related measurements 
 Sortav (Blessing 1995)
;
_exptl_crystal_colour colourless
_exptl_crystal_density_diffrn 1.803
_exptl_crystal_description block
_exptl_crystal_F_000 672
_exptl_crystal_size_max 0.15
_exptl_crystal_size_mid 0.12
_exptl_crystal_size_min 0.10
_refine_diff_density_max 0.895
_refine_diff_density_min -0.768
_refine_diff_density_rms 0.096
_refine_ls_extinction_method none
_refine_ls_goodness_of_fit_ref 1.052
_refine_ls_hydrogen_treatment constr
_refine_ls_matrix_type full
_refine_ls_number_parameters 188
_refine_ls_number_reflns 2766
_refine_ls_number_restraints 107
_refine_ls_restrained_S_all 1.042
_refine_ls_R_factor_all 0.0682
_refine_ls_R_factor_gt 0.0411
_refine_ls_shift/su_max 0.001
_refine_ls_shift/su_mean 0.000
_refine_ls_structure_factor_coef Fsqd
_refine_ls_weighting_details 'calc w=1/[\s^2^(Fo^2^)+(0.0387P)^2^+2.0360P] where P=(Fo^2^+2Fc^2^)/3'
_refine_ls_weighting_scheme calc
_refine_ls_wR_factor_gt 0.0947
_refine_ls_wR_factor_ref 0.1084
_reflns_number_gt 1955
_reflns_number_total 2766
_reflns_threshold_expression I>2\s(I)
_cod_data_source_file ja110377q_si_001.cif
_cod_data_source_block k10213
_cod_original_sg_symbol_H-M 'P 21/n'
_cod_database_code 4105633

loop_
_symmetry_equiv_pos_as_xyz
'x, y, z'
'-x+1/2, y+1/2, -z+1/2'
'-x, -y, -z'
'x-1/2, -y-1/2, z-1/2'

loop_
_atom_site_label
_atom_site_type_symbol
_atom_site_fract_x
_atom_site_fract_y
_atom_site_fract_z
_atom_site_U_iso_or_equiv
_atom_site_adp_type
_atom_site_occupancy
_atom_site_symmetry_multiplicity
_atom_site_calc_flag
_atom_site_refinement_flags
_atom_site_disorder_assembly
_atom_site_disorder_group
I1 I 1.0393(2) 0.14736(5) 0.16856(8) 0.0465(2) Uani 0.755(3) 1 d PD A 1
O1 O 0.6249(11) 0.5424(7) 0.1249(8) 0.0633(19) Uani 0.755(3) 1 d PD A 1
O2 O 0.9171(9) 0.5780(7) 0.2259(9) 0.0480(16) Uani 0.755(3) 1 d PD A 1
N1 N 0.8166(16) 0.5323(11) 0.1573(15) 0.0369(15) Uani 0.755(3) 1 d PD A 1
C1 C 1.2469(8) 0.2472(3) 0.0000(4) 0.0353(10) Uani 0.755(3) 1 d PDU A 1
H1A H 1.3928 0.2674 0.0037 0.042 Uiso 0.755(3) 1 calc PR A 1
C2 C 1.2606(9) 0.1588(3) 0.0637(4) 0.0355(10) Uani 0.755(3) 1 d PDU A 1
H2A H 1.4057 0.1508 0.1028 0.043 Uiso 0.755(3) 1 calc PR A 1
C3 C 1.2128(11) 0.0896(3) -0.0216(5) 0.0398(11) Uani 0.755(3) 1 d PDU A 1
H3A H 1.1771 0.0315 0.0019 0.048 Uiso 0.755(3) 1 calc PR A 1
C4 C 1.3988(10) 0.0908(4) -0.0799(5) 0.0459(12) Uani 0.755(3) 1 d PDU A 1
H4A H 1.4014 0.0379 -0.1205 0.055 Uiso 0.755(3) 1 calc PR A 1
H4B H 1.5338 0.0972 -0.0323 0.055 Uiso 0.755(3) 1 calc PR A 1
C5 C 1.3471(19) 0.1736(4) -0.1516(7) 0.0467(12) Uani 0.755(3) 1 d PDU A 1
H5A H 1.4681 0.2128 -0.1440 0.056 Uiso 0.755(3) 1 calc PR A 1
H5B H 1.3048 0.1568 -0.2239 0.056 Uiso 0.755(3) 1 calc PR A 1
C6 C 1.1650(9) 0.2158(3) -0.1121(4) 0.0405(10) Uani 0.755(3) 1 d PDU A 1
H6A H 1.0878 0.2605 -0.1584 0.049 Uiso 0.755(3) 1 calc PR A 1
C7 C 1.0339(10) 0.1347(4) -0.0981(4) 0.0451(11) Uani 0.755(3) 1 d PDU A 1
H7A H 0.9900 0.1018 -0.1618 0.054 Uiso 0.755(3) 1 calc PR A 1
H7B H 0.9122 0.1483 -0.0676 0.054 Uiso 0.755(3) 1 calc PR A 1
C8 C 1.1275(6) 0.3223(2) 0.0396(3) 0.0317(11) Uani 0.755(3) 1 d PGDU A 1
C9 C 0.9148(6) 0.3390(3) -0.0009(3) 0.0368(12) Uani 0.755(3) 1 d PGDU A 1
H9A H 0.8406 0.3036 -0.0534 0.044 Uiso 0.755(3) 1 calc PR A 1
C10 C 0.8130(6) 0.4085(4) 0.0370(5) 0.0380(11) Uani 0.755(3) 1 d PGDU A 1
H10A H 0.6707 0.4197 0.0099 0.046 Uiso 0.755(3) 1 calc PR A 1
C11 C 0.9238(9) 0.4614(5) 0.1155(6) 0.0339(13) Uani 0.755(3) 1 d PGDU A 1
C12 C 1.1365(9) 0.4447(4) 0.1561(6) 0.0381(12) Uani 0.755(3) 1 d PGDU A 1
H12A H 1.2107 0.4801 0.2086 0.046 Uiso 0.755(3) 1 calc PR A 1
C13 C 1.2384(6) 0.3751(3) 0.1181(4) 0.0389(12) Uani 0.755(3) 1 d PGDU A 1
H13A H 1.3807 0.3640 0.1452 0.047 Uiso 0.755(3) 1 calc PR A 1
I1A I 0.9427(6) 0.14951(15) 0.1356(2) 0.0416(6) Uani 0.245(3) 1 d PD A 2
O1A O 0.660(4) 0.561(2) 0.145(3) 0.0633(19) Uani 0.245(3) 1 d PD A 2
O2A O 0.977(4) 0.576(2) 0.234(3) 0.0480(16) Uani 0.245(3) 1 d PD A 2
N1A N 0.844(5) 0.535(4) 0.174(5) 0.0369(15) Uani 0.245(3) 1 d PD A 2
C1A C 1.1029(18) 0.2456(6) -0.0518(9) 0.0353(10) Uani 0.245(3) 1 d PD A 2
H1AA H 1.0286 0.2507 -0.1241 0.042 Uiso 0.245(3) 1 calc PR A 2
C2A C 1.0430(19) 0.1529(7) -0.0130(8) 0.0355(10) Uani 0.245(3) 1 d PD A 2
H2AA H 0.9320 0.1266 -0.0661 0.043 Uiso 0.245(3) 1 calc PR A 2
C3A C 1.248(3) 0.1009(7) -0.0067(12) 0.0398(11) Uani 0.245(3) 1 d PD A 2
H3AA H 1.2574 0.0472 0.0350 0.048 Uiso 0.245(3) 1 calc PR A 2
C4A C 1.283(3) 0.0879(9) -0.1185(11) 0.0459(12) Uani 0.245(3) 1 d PD A 2
H4AA H 1.1513 0.0741 -0.1656 0.055 Uiso 0.245(3) 1 calc PR A 2
H4AB H 1.3851 0.0415 -0.1216 0.055 Uiso 0.245(3) 1 calc PR A 2
C5A C 1.372(5) 0.1795(10) -0.1444(18) 0.0467(12) Uani 0.245(3) 1 d PD A 2
H5AA H 1.5206 0.1758 -0.1480 0.056 Uiso 0.245(3) 1 calc PR A 2
H5AB H 1.2926 0.2023 -0.2096 0.056 Uiso 0.245(3) 1 calc PR A 2
C6A C 1.3393(19) 0.2355(8) -0.0543(10) 0.0405(10) Uani 0.245(3) 1 d PD A 2
H6AA H 1.4179 0.2909 -0.0478 0.049 Uiso 0.245(3) 1 calc PR A 2
C7A C 1.414(2) 0.1711(9) 0.0351(10) 0.0451(11) Uani 0.245(3) 1 d PD A 2
H7AA H 1.3977 0.1943 0.1018 0.054 Uiso 0.245(3) 1 calc PR A 2
H7AB H 1.5581 0.1511 0.0384 0.054 Uiso 0.245(3) 1 calc PR A 2
C8A C 1.038(2) 0.3253(7) 0.0047(10) 0.0317(11) Uani 0.245(3) 1 d PGD A 2
C9A C 0.829(2) 0.3543(10) -0.0180(12) 0.0368(12) Uani 0.245(3) 1 d PGD A 2
H9AA H 0.7330 0.3295 -0.0727 0.044 Uiso 0.245(3) 1 calc PR A 2
C10A C 0.762(2) 0.4203(15) 0.0413(19) 0.0380(11) Uani 0.245(3) 1 d PGD A 2
H10B H 0.6226 0.4397 0.0261 0.046 Uiso 0.245(3) 1 calc PR A 2
C11A C 0.905(3) 0.4574(18) 0.123(2) 0.0339(13) Uani 0.245(3) 1 d PGD A 2
C12A C 1.114(3) 0.4285(17) 0.1458(19) 0.0381(12) Uani 0.245(3) 1 d PGD A 2
H12B H 1.2098 0.4533 0.2006 0.046 Uiso 0.245(3) 1 calc PR A 2
C13A C 1.1804(19) 0.3624(11) 0.0866(13) 0.0389(12) Uani 0.245(3) 1 d PGD A 2
H13B H 1.3202 0.3431 0.1018 0.047 Uiso 0.245(3) 1 calc PR A 2

loop_
_atom_site_aniso_label
_atom_site_aniso_U_11
_atom_site_aniso_U_22
_atom_site_aniso_U_33
_atom_site_aniso_U_23
_atom_site_aniso_U_13
_atom_site_aniso_U_12
I1 0.0668(5) 0.0368(3) 0.0438(4) 0.0073(3) 0.0305(4) 0.0063(3)
O1 0.055(3) 0.084(6) 0.049(5) -0.016(3) 0.008(3) 0.026(4)
O2 0.054(5) 0.0418(19) 0.051(3) -0.012(2) 0.016(4) 0.005(4)
N1 0.049(3) 0.036(2) 0.028(7) 0.003(3) 0.016(3) 0.006(3)
C1 0.046(2) 0.028(2) 0.035(2) 0.002(2) 0.0149(19) -0.002(2)
C2 0.047(2) 0.029(2) 0.035(2) 0.0037(19) 0.0174(19) 0.0015(19)
C3 0.056(2) 0.0284(19) 0.039(2) -0.0015(17) 0.0184(19) 0.0014(18)
C4 0.065(3) 0.035(2) 0.043(3) -0.005(2) 0.024(2) 0.004(2)
C5 0.067(3) 0.037(2) 0.042(2) -0.0027(18) 0.026(2) 0.001(2)
C6 0.059(2) 0.031(2) 0.034(2) 0.0023(18) 0.0157(19) 0.004(2)
C7 0.059(3) 0.037(2) 0.039(2) -0.005(2) 0.010(2) 0.002(2)
C8 0.049(3) 0.025(2) 0.024(3) 0.003(2) 0.012(2) 0.001(2)
C9 0.051(4) 0.027(3) 0.034(3) -0.002(2) 0.012(3) -0.002(3)
C10 0.037(3) 0.038(3) 0.041(2) 0.003(2) 0.014(3) 0.000(2)
C11 0.049(2) 0.028(2) 0.031(2) -0.0003(18) 0.021(2) -0.0033(19)
C12 0.049(3) 0.021(4) 0.045(3) -0.004(2) 0.012(2) -0.007(2)
C13 0.046(3) 0.030(3) 0.043(4) -0.006(2) 0.014(2) -0.003(2)
I1A 0.0609(15) 0.0296(7) 0.0418(11) 0.0017(8) 0.0285(10) -0.0036(9)
O1A 0.055(3) 0.084(6) 0.049(5) -0.016(3) 0.008(3) 0.026(4)
O2A 0.054(5) 0.0418(19) 0.051(3) -0.012(2) 0.016(4) 0.005(4)
N1A 0.049(3) 0.036(2) 0.028(7) 0.003(3) 0.016(3) 0.006(3)
C1A 0.046(2) 0.028(2) 0.035(2) 0.002(2) 0.0149(19) -0.002(2)
C2A 0.047(2) 0.029(2) 0.035(2) 0.0037(19) 0.0174(19) 0.0015(19)
C3A 0.056(2) 0.0284(19) 0.039(2) -0.0015(17) 0.0184(19) 0.0014(18)
C4A 0.065(3) 0.035(2) 0.043(3) -0.005(2) 0.024(2) 0.004(2)
C5A 0.067(3) 0.037(2) 0.042(2) -0.0027(18) 0.026(2) 0.001(2)
C6A 0.059(2) 0.031(2) 0.034(2) 0.0023(18) 0.0157(19) 0.004(2)
C7A 0.059(3) 0.037(2) 0.039(2) -0.005(2) 0.010(2) 0.002(2)
C8A 0.049(3) 0.025(2) 0.024(3) 0.003(2) 0.012(2) 0.001(2)
C9A 0.051(4) 0.027(3) 0.034(3) -0.002(2) 0.012(3) -0.002(3)
C10A 0.037(3) 0.038(3) 0.041(2) 0.003(2) 0.014(3) 0.000(2)
C11A 0.049(2) 0.028(2) 0.031(2) -0.0003(18) 0.021(2) -0.0033(19)
C12A 0.049(3) 0.021(4) 0.045(3) -0.004(2) 0.012(2) -0.007(2)
C13A 0.046(3) 0.030(3) 0.043(4) -0.006(2) 0.014(2) -0.003(2)

loop_
_atom_type_symbol
_atom_type_description
_atom_type_scat_dispersion_real
_atom_type_scat_dispersion_imag
_atom_type_scat_source
C C 0.0033 0.0016 'International Tables Vol C Tables 4.2.6.8 and 6.1.1.4'
H H 0.0000 0.0000 'International Tables Vol C Tables 4.2.6.8 and 6.1.1.4'
I I -0.4742 1.8119 'International Tables Vol C Tables 4.2.6.8 and 6.1.1.4'
N N 0.0061 0.0033 'International Tables Vol C Tables 4.2.6.8 and 6.1.1.4'
O O 0.0106 0.0060 'International Tables Vol C Tables 4.2.6.8 and 6.1.1.4'

loop_
_geom_angle_atom_site_label_1
_geom_angle_atom_site_label_2
_geom_angle_atom_site_label_3
_geom_angle
O2 N1 O1 122.2(5)
O2 N1 C11 119.0(4)
O1 N1 C11 118.7(5)
C8 C1 C6 117.4(4)
C8 C1 C2 115.9(4)
C6 C1 C2 102.5(4)
C3 C2 C1 102.6(4)
C3 C2 I1 110.4(4)
C1 C2 I1 115.5(3)
C2 C3 C7 100.8(4)
C2 C3 C4 107.1(5)
C7 C3 C4 102.9(4)
C3 C4 C5 102.4(5)
C6 C5 C4 102.8(4)
C5 C6 C7 100.4(5)
C5 C6 C1 108.6(6)
C7 C6 C1 103.2(4)
C6 C7 C3 94.7(4)
C9 C8 C13 120.0
C9 C8 C1 122.0(3)
C13 C8 C1 118.0(3)
C10 C9 C8 120.0
C11 C10 C9 120.0
C10 C11 C12 120.0
C10 C11 N1 120.1(3)
C12 C11 N1 119.9(3)
C11 C12 C13 120.0
C12 C13 C8 120.0
O2A N1A O1A 123.1(16)
O2A N1A C11A 119.3(12)
O1A N1A C11A 117.2(12)
C8A C1A C6A 117.4(9)
C8A C1A C2A 116.6(9)
C6A C1A C2A 102.9(7)
C3A C2A C1A 102.7(7)
C3A C2A I1A 110.2(7)
C1A C2A I1A 116.5(7)
C2A C3A C7A 100.9(8)
C2A C3A C4A 107.6(11)
C7A C3A C4A 102.0(8)
C3A C4A C5A 102.7(8)
C6A C5A C4A 102.7(7)
C5A C6A C7A 99.8(10)
C5A C6A C1A 111.4(14)
C7A C6A C1A 102.0(8)
C6A C7A C3A 94.7(8)
C9A C8A C13A 120.0
C9A C8A C1A 119.8(8)
C13A C8A C1A 119.8(8)
C8A C9A C10A 120.0
C11A C10A C9A 120.0
C10A C11A C12A 120.0
C10A C11A N1A 119.2(9)
C12A C11A N1A 120.1(8)
C11A C12A C13A 120.0
C12A C13A C8A 120.0

loop_
_geom_bond_atom_site_label_1
_geom_bond_atom_site_label_2
_geom_bond_distance
I1 C2 2.176(5)
O1 N1 1.232(6)
O2 N1 1.218(5)
N1 C11 1.448(5)
C1 C8 1.527(5)
C1 C6 1.540(7)
C1 C2 1.579(6)
C2 C3 1.526(8)
C3 C7 1.533(9)
C3 C4 1.544(7)
C4 C5 1.571(9)
C5 C6 1.515(9)
C6 C7 1.528(8)
C8 C9 1.3900
C8 C13 1.3900
C9 C10 1.3900
C10 C11 1.3900
C11 C12 1.3900
C12 C13 1.3900
I1A C2A 2.176(9)
O1A N1A 1.235(10)
O2A N1A 1.216(9)
N1A C11A 1.451(8)
C1A C8A 1.526(8)
C1A C6A 1.535(10)
C1A C2A 1.575(10)
C2A C3A 1.527(11)
C3A C7A 1.534(13)
C3A C4A 1.543(10)
C4A C5A 1.571(12)
C5A C6A 1.507(12)
C6A C7A 1.533(11)
C8A C9A 1.3900
C8A C13A 1.3900
C9A C10A 1.3900
C10A C11A 1.3900
C11A C12A 1.3900
C12A C13A 1.3900
